data_2004825
loop_
_publ_author_name
'Durruthy Carbonell, O.'
'Hernandez, R. A.'
'Roque Infante, E. M.'
'Au-Alvarez, O.'

_publ_section_title
;
 Structure of <i>N</i>-(2-furylmethyl)-\a-cyano-2-furanacrylamide.
 Addendum
;
_journal_issue 5
_journal_name_full 'Acta Crystallographica Section C'
_journal_page_first 1318
_journal_page_last 1318
_journal_paper_doi 10.1107/S010827019501612X
_journal_volume 52
_journal_year 1996
_chemical_formula_sum 'C13 H10 N2 O3'
_chemical_formula_weight 242.23
_space_group_crystal_system triclinic
_space_group_IT_number 2
_space_group_name_Hall '-P 1'
_space_group_name_H-M_alt 'P -1'
_atom_type_scat_source 'International Tables Vol III Tables 4.2.6.8 and 6.1.1.4'
_cell_angle_alpha 94.1(2)
_cell_angle_beta 93.8(2)
_cell_angle_gamma 93.6(2)
_cell_formula_units_Z 2
_cell_length_a 5.3050(10)
_cell_length_b 9.486(2)
_cell_length_c 11.437(3)
_cell_measurement_reflns_used 25
_cell_measurement_temperature 273(2)
_cell_measurement_theta_max 15
_cell_measurement_theta_min 11
_cell_volume 571.5(3)
_computing_molecular_graphics 'ORTEP (Johnson, 1965)'
_computing_publication_material SHELXL93
_computing_structure_refinement 'SHELXL93 (Sheldrick, 1993)'
_computing_structure_solution 'SHELXS86 (Sheldrick, 1990)'
_diffrn_measurement_device CAD-4
_diffrn_measurement_method \w-2\q
_diffrn_radiation_type MoK\a
_diffrn_radiation_wavelength 0.71073
_diffrn_reflns_av_R_equivalents 0.0052
_diffrn_reflns_limit_h_max 6
_diffrn_reflns_limit_h_min 0
_diffrn_reflns_limit_k_max 12
_diffrn_reflns_limit_k_min -12
_diffrn_reflns_limit_l_max 14
_diffrn_reflns_limit_l_min -14
_diffrn_reflns_number 2585
_diffrn_reflns_theta_max 30.60
_diffrn_standards_decay_% <5
_diffrn_standards_interval_time 30
_diffrn_standards_number 3
_exptl_absorpt_coefficient_mu 0.102
_exptl_absorpt_correction_type none
_exptl_crystal_colour white
_exptl_crystal_density_diffrn 1.408
_exptl_crystal_density_meas ?
_exptl_crystal_description prismatic
_exptl_crystal_size_max 0.30
_exptl_crystal_size_mid 0.20
_exptl_crystal_size_min 0.20
_refine_diff_density_max 0.283
_refine_diff_density_min -0.166
_refine_ls_extinction_coef 0.141(11)
_refine_ls_extinction_method
;
SHELXL-93 (Sheldrick, 1993) with Fc^*^=kFc[1+0.001xFc^2^\l^3^/sin(2\q)]^-1/4^
;
_refine_ls_goodness_of_fit_obs 1.095
_refine_ls_hydrogen_treatment refxyz
_refine_ls_number_parameters 195
_refine_ls_number_reflns 2324
_refine_ls_R_factor_obs 0.0364
_refine_ls_shift/esd_max 0.000
_refine_ls_structure_factor_coef Fsqd
_refine_ls_weighting_details 'w=1/[\s^2^(Fo^2^)+(0.0559P)^2^+0.0953P] where P=(Fo^2^+2Fc^2^)/3'
_refine_ls_weighting_scheme calc
_refine_ls_wR_factor_obs 0.1003
_reflns_number_observed 2283
_reflns_number_total 2325
_reflns_observed_criterion >2sigma(I)
_cod_data_source_file ab1319.cif
_cod_data_source_block I
_cod_depositor_comments
;
 Updating space group information and adding the symmetry operation list.

 Antanas Vaitkus,
 2018-06-14

The following automatic conversions were performed:

'_exptl_crystal_density_meas' value 'none' was changed to '?' - the
value is perceived as not measured.

Automatic conversion script
Id: cif_fix_values 3008 2015-01-20 13:52:24Z robertas 

The following automatic conversions were performed:

'_refine_ls_weighting_scheme' value 'calc
w=1/[\s^2^(Fo^2^)+(0.0559P)^2^+0.0953P] where P=(Fo^2^+2Fc^2^)/3' was
changed to 'calc'. New tag '_refine_ls_weighting_details' was
created. The value of the new tag was set to
'w=1/[\s^2^(Fo^2^)+(0.0559P)^2^+0.0953P] where P=(Fo^2^+2Fc^2^)/3'.

Automatic conversion script
Id: cif_fix_values 3143 2015-03-26 13:38:13Z robertas 
;
_cod_original_cell_volume 571.5(2)
_cod_database_code 2004825

loop_
_space_group_symop_id
_space_group_symop_operation_xyz
1 x,y,z
2 -x,-y,-z

loop_
_atom_site_aniso_label
_atom_site_aniso_U_11
_atom_site_aniso_U_22
_atom_site_aniso_U_33
_atom_site_aniso_U_12
_atom_site_aniso_U_13
_atom_site_aniso_U_23
O3 0.0570(6) 0.0570(6) 0.0400(5) 0.0230(4) -0.0047(4) -0.0009(4)
O2 0.0556(5) 0.0637(6) 0.0436(5) 0.0244(4) -0.0083(4) -0.0014(4)
O1 0.0465(5) 0.0465(5) 0.0634(6) 0.0052(4) -0.0086(4) 0.0033(4)
C13 0.0572(8) 0.0624(9) 0.0531(8) 0.0258(7) 0.0024(6) -0.0006(6)
C12 0.0654(9) 0.0640(9) 0.0455(7) 0.0217(7) 0.0100(6) -0.0022(6)
C11 0.0615(8) 0.0576(8) 0.0372(6) 0.0177(6) -0.0011(6) 0.0017(5)
C10 0.0437(6) 0.0417(6) 0.0378(6) 0.0085(5) -0.0027(5) 0.0023(4)
C9 0.0442(6) 0.0399(6) 0.0381(6) 0.0080(5) -0.0034(5) 0.0018(4)
C7 0.0409(6) 0.0340(5) 0.0374(6) 0.0055(4) -0.0030(4) 0.0024(4)
C8 0.0467(6) 0.0340(5) 0.0393(6) 0.0061(5) -0.0015(5) 0.0008(4)
C6 0.0430(6) 0.0357(5) 0.0379(6) 0.0062(4) -0.0007(4) 0.0024(4)
C5 0.0507(7) 0.0437(6) 0.0451(6) 0.0077(5) 0.0097(5) -0.0024(5)
C4 0.0394(6) 0.0437(6) 0.0347(5) 0.0072(5) 0.0038(4) -0.0066(4)
C3 0.0470(7) 0.0525(7) 0.0482(7) 0.0152(6) -0.0050(5) -0.0067(5)
C2 0.0712(9) 0.0428(7) 0.0433(7) 0.0137(6) 0.0017(6) -0.0006(5)
C1 0.0581(8) 0.0425(7) 0.0608(8) 0.0012(6) 0.0025(6) -0.0011(6)
N2 0.0660(7) 0.0536(7) 0.0451(6) 0.0138(5) -0.0115(5) 0.0029(5)
N1 0.0504(6) 0.0415(5) 0.0394(5) 0.0120(4) -0.0037(4) -0.0032(4)

loop_
_atom_site_label
_atom_site_fract_x
_atom_site_fract_y
_atom_site_fract_z
_atom_site_U_iso_or_equiv
O3 -0.6514(2) .77170(10) .37894(8) .0511(3)
O2 .0555(2) .43250(10) .32729(8) .0542(3)
O1 -0.2578(2) .09160(10) .09639(9) .0526(3)
C13 -0.7777(3) .8524(2) .45550(10) .0569(4)
C12 -0.6870(3) .8440(2) .56650(10) .0576(4)
C11 -0.4898(3) .7516(2) .56140(10) .0518(3)
C10 -0.4731(2) .70940(10) .44640(10) .0411(3)
C9 -0.3098(2) .61370(10) .39480(10) .0409(3)
C7 -0.3024(2) .56240(10) .28190(10) .0376(3)
C8 -0.4727(2) .59830(10) .18800(10) .0402(3)
C6 -0.1080(2) .45870(10) .25320(10) .0389(3)
C5 .0475(2) .29440(10) .10500(10) .0463(3)
C4 -.0213(2) .14760(10) .13410(10) .0395(3)
C3 .1086(3) .0485(2) .18440(10) .0496(3)
C2 -.0545(3) -.0774(2) .17780(10) .0523(3)
C1 -0.2705(3) -.0464(2) .12460(10) .0542(3)
N2 -0.5977(2) .61990(10) .10690(10) .0552(3)
N1 -0.1275(2) .39730(10) .14323(9) .0440(3)
H4 .2150 .3234 .1411 .056(4)
H5 .0556 .2950 .0206 .063(5)
H3 .276(4) .065(2) .216(2) .077(5)
H2 -.013(3) -0.170(2) .205(2) .071(5)
H7 -0.189(3) .583(2) .4500(10) .048(4)
H10 -0.909(3) .904(2) .416(2) .070(5)
H9 -0.746(4) .891(2) .634(2) .075(5)
H8 -0.388(3) .721(2) .623(2) .073(5)
H1 -0.431(4) -.099(2) .099(2) .072(5)
H6 -0.2461 .4194 .0943 .060(5)

loop_
_geom_angle_atom_site_label_1
_geom_angle_atom_site_label_2
_geom_angle_atom_site_label_3
_geom_angle
C13 O3 C10 105.77(14)
C4 O1 C1 106.6(2)
C12 C13 O3 111.5(2)
C12 C13 H10 135.7(11)
O3 C13 H10 112.8(11)
C13 C12 C11 106.2(2)
C13 C12 H9 126.1(11)
C11 C12 H9 127.7(11)
C10 C11 C12 107.0(2)
C10 C11 H8 124.1(12)
C12 C11 H8 128.9(12)
C11 C10 O3 109.6(2)
C11 C10 C9 129.3(2)
O3 C10 C9 121.11(14)
C7 C9 C10 130.2(2)
C7 C9 H7 117.1(9)
C10 C9 H7 112.7(9)
C9 C7 C8 123.9(2)
C9 C7 C6 118.3(2)
C8 C7 C6 117.9(2)
N2 C8 C7 174.25(13)
O2 C6 N1 122.8(2)
O2 C6 C7 121.0(2)
N1 C6 C7 116.2(2)
N1 C5 C4 114.18(15)
N1 C5 H4 108.7(2)
C4 C5 H4 108.7(2)
N1 C5 H5 108.7(2)
C4 C5 H5 108.7(2)
H4 C5 H5 107.6(2)
C3 C4 O1 109.3(2)
C3 C4 C5 133.41(15)
O1 C4 C5 117.0(2)
C4 C3 C2 107.19(15)
C4 C3 H3 123.1(12)
C2 C3 H3 129.7(12)
C1 C2 C3 106.2(2)
C1 C2 H2 126.8(11)
C3 C2 H2 127.0(10)
C2 C1 O1 110.7(2)
C2 C1 H1 135.2(11)
O1 C1 H1 114.1(11)
C6 N1 C5 121.5(2)
C6 N1 H6 119.3(2)
C5 N1 H6 119.3(2)

loop_
_geom_bond_atom_site_label_1
_geom_bond_atom_site_label_2
_geom_bond_distance
O3 C13 1.360(3)
O3 C10 1.371(3)
O2 C6 1.221(3)
O1 C4 1.361(3)
O1 C1 1.370(2)
C13 C12 1.337(3)
C13 H10 0.98(2)
C12 C11 1.408(3)
C12 H9 0.95(2)
C11 C10 1.358(2)
C11 H8 0.94(2)
C10 C9 1.419(3)
C9 C7 1.351(2)
C9 H7 0.95(2)
C7 C8 1.430(3)
C7 C6 1.505(3)
C8 N2 1.143(3)
C6 N1 1.343(2)
C5 N1 1.454(3)
C5 C4 1.483(2)
C5 H4 0.970(2)
C5 H5 0.9699(13)
C4 C3 1.340(3)
C3 C2 1.425(3)
C3 H3 0.94(2)
C2 C1 1.321(3)
C2 H2 0.99(2)
C1 H1 0.98(2)
N1 H6 0.860(2)

loop_
_geom_torsion_atom_site_label_1
_geom_torsion_atom_site_label_2
_geom_torsion_atom_site_label_3
_geom_torsion_atom_site_label_4
_geom_torsion
_geom_torsion_publ_flag
C10 O3 C13 C12 0.3(2) ?
O3 C13 C12 C11 -0.2(2) ?
C13 C12 C11 C10 0.0(2) ?
C12 C11 C10 O3 0.1(2) ?
C12 C11 C10 C9 -178.18(14) ?
C13 O3 C10 C11 -0.2(2) ?
C13 O3 C10 C9 178.23(12) ?
C11 C10 C9 C7 174.54(14) ?
O3 C10 C9 C7 -3.6(2) ?
C10 C9 C7 C8 -0.4(2) yes
C10 C9 C7 C6 -178.87(12) yes
C9 C7 C8 N2 178.1(13) ?
C6 C7 C8 N2 -3.4(14) ?
C9 C7 C6 O2 -7.4(2) ?
C8 C7 C6 O2 174.03(12) ?
C9 C7 C6 N1 172.04(11) ?
C8 C7 C6 N1 -6.5(2) ?
C1 O1 C4 C3 -0.29(14) ?
C1 O1 C4 C5 175.21(11) ?
N1 C5 C4 C3 -131.1(2) ?
N1 C5 C4 O1 54.7(2) ?
O1 C4 C3 C2 0.29(14) ?
C5 C4 C3 C2 -174.18(12) ?
C4 C3 C2 C1 -0.2(2) ?
C3 C2 C1 O1 0.0(2) ?
C4 O1 C1 C2 0.2(2) ?
O2 C6 N1 C5 0.0(2) ?
C7 C6 N1 C5 -179.46(10) ?
C4 C5 N1 C6 84.2(2) ?
H7 C9 C7 C8 179.7(9) yes
